data_1522155
loop_
_publ_author_name
'Weber, F.A.'
'Schleid, T.'

_publ_section_title
;
 Zwei Formen (A- und B-Typ) von Pr2 Te (Si O4)
;
_journal_name_full 'Zeitschrift fuer Anorganische und Allgemeine Chemie'
_journal_page_first 2071
_journal_page_last 2076
_journal_volume 625
_journal_year 1999
_chemical_formula_sum 'O4 Pr2 Si Te'
_chemical_name_systematic 'Pr2 Te (Si O4)'
_space_group_IT_number 14
_symmetry_space_group_name_Hall '-P 2ybc'
_symmetry_space_group_name_H-M 'P 1 21/c 1'
_cell_angle_alpha 90
_cell_angle_beta 94.307
_cell_angle_gamma 90
_cell_formula_units_Z 4
_cell_length_a 9.899
_cell_length_b 6.4803
_cell_length_c 8.7068
_cell_volume 556.951
_citation_journal_id_ASTM ZAACAB
_cod_data_source_file Weber_ZAACAB_1999_850.cif
_cod_data_source_block O4Pr2Si1Te1
_cod_original_cell_volume 556.9508
_cod_original_formula_sum 'O4 Pr2 Si1 Te1'
_cod_database_code 1522155

loop_
_symmetry_equiv_pos_as_xyz
x,y,z
-x,y+1/2,-z+1/2
-x,-y,-z
x,-y-1/2,z-1/2

loop_
_atom_site_label
_atom_site_type_symbol
_atom_site_fract_x
_atom_site_fract_y
_atom_site_fract_z
_atom_site_occupancy
_atom_site_U_iso_or_equiv
O3 O-2 0.3463 0.512 0.1838 1 0.0
Te1 Te-2 0.09608 0.21486 0.38893 1 0.0
Pr1 Pr+3 0.15099 0.69681 0.33491 1 0.0
O2 O-2 0.3729 0.8689 0.3757 1 0.0
O1 O-2 0.4832 0.3074 0.4208 1 0.0
Si1 Si+4 0.3741 0.6887 0.0569 1 0.0
Pr2 Pr+3 0.39313 0.15312 0.19274 1 0.0
O4 O-2 0.2505 0.8557 0.0896 1 0.0
